data_4510977
loop_
_publ_author_name
'Li, Zhao-Yang'
'Dai, Jing-Wei'
'Wang, Ning'
'Qiu, Hui-Hua'
'Yue, Shan-Tang'
'Liu, Ying-Liang'

_publ_contact_author
;
 Shantang Yue
 School of Chemistry and Environment
 South China Nomal University 
 Guangzhou 510006
 P. R. China
;
_publ_section_title
;
 A Series of Three-Dimensional 4d--4f Heterometallic Coordination
 Polymers with Six-Connected Doubly Interpenetrated pcu Net Topology:
 Structural, Photoluminescent, and Magnetic Properties
;
_journal_coden_ASTM CGDEFU
_journal_issue 6
_journal_name_full 'Crystal Growth & Design'
_journal_page_first 2746
_journal_page_last 2751
_journal_paper_doi 10.1021/cg100245a
_journal_volume 10
_journal_year 2010
_chemical_formula_moiety 'C19 H11 Ag N4 O11 Tb, H2 O'
_chemical_formula_sum 'C19 H13 Ag N4 O12 Tb'
_chemical_formula_weight 756.13
_space_group_IT_number 14
_symmetry_cell_setting monoclinic
_symmetry_space_group_name_Hall '-P 2ybc'
_symmetry_space_group_name_H-M 'P 1 21/c 1'
_atom_sites_solution_hydrogens geom
_atom_sites_solution_primary direct
_atom_sites_solution_secondary difmap
_audit_creation_method SHELXL-97
_cell_angle_alpha 90.00
_cell_angle_beta 92.4080(10)
_cell_angle_gamma 90.00
_cell_formula_units_Z 4
_cell_length_a 6.7737(4)
_cell_length_b 15.9327(10)
_cell_length_c 19.3375(12)
_cell_measurement_reflns_used 2975
_cell_measurement_temperature 298(2)
_cell_measurement_theta_max 27.70
_cell_measurement_theta_min 2.47
_cell_volume 2085.1(2)
_computing_cell_refinement 'SAINT (Bruker, 2004)'
_computing_data_collection 'APEX-II (Bruker, 2004)'
_computing_data_reduction 'APEX-II (Bruker, 2004)'
_computing_molecular_graphics 'SHELXTL-XP (Bruker, 2004)'
_computing_publication_material SHELXL-97
_computing_structure_refinement 'SHELXL-97 (Sheldrick, 1997)'
_computing_structure_solution 'SHELXS-97 (Sheldrick, 1990)'
_diffrn_ambient_temperature 298(2)
_diffrn_measured_fraction_theta_full 0.990
_diffrn_measured_fraction_theta_max 0.990
_diffrn_radiation_monochromator graphite
_diffrn_radiation_source 'fine-focus sealed tube'
_diffrn_radiation_type MoK\a
_diffrn_radiation_wavelength 0.71073
_diffrn_reflns_av_R_equivalents 0.0271
_diffrn_reflns_av_sigmaI/netI 0.0403
_diffrn_reflns_limit_h_max 8
_diffrn_reflns_limit_h_min -8
_diffrn_reflns_limit_k_max 19
_diffrn_reflns_limit_k_min -16
_diffrn_reflns_limit_l_max 6
_diffrn_reflns_limit_l_min -23
_diffrn_reflns_number 8622
_diffrn_reflns_theta_full 25.99
_diffrn_reflns_theta_max 25.99
_diffrn_reflns_theta_min 2.11
_exptl_absorpt_coefficient_mu 4.384
_exptl_absorpt_correction_T_max 0.5227
_exptl_absorpt_correction_T_min 0.4321
_exptl_absorpt_correction_type multi-scan
_exptl_absorpt_process_details SADABS
_exptl_crystal_colour colorless
_exptl_crystal_density_diffrn 2.409
_exptl_crystal_density_method 'not measured'
_exptl_crystal_description block
_exptl_crystal_F_000 1452
_exptl_crystal_size_max 0.23
_exptl_crystal_size_mid 0.20
_exptl_crystal_size_min 0.17
_refine_diff_density_max 0.796
_refine_diff_density_min -0.664
_refine_diff_density_rms 0.130
_refine_ls_extinction_method none
_refine_ls_goodness_of_fit_ref 1.023
_refine_ls_hydrogen_treatment constr
_refine_ls_matrix_type full
_refine_ls_number_parameters 338
_refine_ls_number_reflns 4066
_refine_ls_number_restraints 0
_refine_ls_restrained_S_all 1.023
_refine_ls_R_factor_all 0.0386
_refine_ls_R_factor_gt 0.0281
_refine_ls_shift/su_max 0.001
_refine_ls_shift/su_mean 0.000
_refine_ls_structure_factor_coef Fsqd
_refine_ls_weighting_details 'calc w=1/[\s^2^(Fo^2^)+(0.0261P)^2^+1.2204P] where P=(Fo^2^+2Fc^2^)/3'
_refine_ls_weighting_scheme calc
_refine_ls_wR_factor_gt 0.0574
_refine_ls_wR_factor_ref 0.0618
_reflns_number_gt 3365
_reflns_number_total 4066
_reflns_threshold_expression >2sigma(I)
_cod_data_source_file CIFs-revised.cif
_cod_data_source_block 4
_cod_original_sg_symbol_H-M 'P 21/c'
_cod_database_code 4510977

loop_
_symmetry_equiv_pos_as_xyz
'x, y, z'
'-x, y+1/2, -z+1/2'
'-x, -y, -z'
'x, -y-1/2, z-1/2'

loop_
_atom_site_label
_atom_site_type_symbol
_atom_site_fract_x
_atom_site_fract_y
_atom_site_fract_z
_atom_site_U_iso_or_equiv
_atom_site_adp_type
_atom_site_occupancy
_atom_site_symmetry_multiplicity
_atom_site_calc_flag
_atom_site_refinement_flags
Ag1 Ag 0.5000 0.5000 0.5000 0.03456(15) Uani 1 2 d S
Ag2 Ag 0.0000 0.0000 0.0000 0.03183(14) Uani 1 2 d S
C1 C 0.5411(8) 0.6874(3) 0.4955(2) 0.0330(13) Uani 1 1 d .
H1 H 0.5501 0.6873 0.5436 0.040 Uiso 1 1 calc R
C2 C 0.5088(7) 0.6466(3) 0.3893(2) 0.0211(10) Uani 1 1 d .
C3 C 0.5358(7) 0.7327(3) 0.3897(2) 0.0232(11) Uani 1 1 d .
C4 C 0.5398(7) 0.7798(3) 0.3295(2) 0.0240(11) Uani 1 1 d .
H4 H 0.5636 0.8373 0.3306 0.029 Uiso 1 1 calc R
C5 C 0.4768(6) 0.6038(3) 0.3272(2) 0.0216(10) Uani 1 1 d .
H5 H 0.4614 0.5458 0.3264 0.026 Uiso 1 1 calc R
C6 C 0.5069(6) 0.7373(3) 0.2679(2) 0.0229(10) Uani 1 1 d .
C7 C 0.4686(6) 0.6499(3) 0.2670(2) 0.0199(10) Uani 1 1 d .
C8 C 0.5288(7) 0.7828(3) 0.2012(2) 0.0289(12) Uani 1 1 d .
C9 C 0.3849(6) 0.6096(3) 0.2018(2) 0.0189(10) Uani 1 1 d .
C10 C 0.4731(6) 0.4540(3) 0.0009(2) 0.0193(10) Uani 1 1 d .
C11 C -0.0515(6) 0.3598(3) 0.0291(2) 0.0193(10) Uani 1 1 d .
C12 C -0.0503(7) 0.3948(3) 0.1863(2) 0.0191(10) Uani 1 1 d .
C13 C -0.0372(6) 0.3078(3) 0.1555(2) 0.0171(9) Uani 1 1 d .
C14 C -0.0370(6) 0.2921(3) 0.0831(2) 0.0186(10) Uani 1 1 d .
C15 C -0.0199(6) 0.2430(3) 0.2023(2) 0.0198(10) Uani 1 1 d .
H15 H -0.0206 0.2531 0.2497 0.024 Uiso 1 1 calc R
C16 C -0.0256(7) 0.2112(3) 0.0588(2) 0.0211(10) Uani 1 1 d .
H16 H -0.0301 0.2004 0.0115 0.025 Uiso 1 1 calc R
C17 C -0.0074(7) 0.1461(3) 0.1060(2) 0.0206(10) Uani 1 1 d .
C18 C -0.0013(6) 0.1622(3) 0.1769(2) 0.0182(10) Uani 1 1 d .
C19 C 0.0247(7) 0.0265(3) 0.1577(2) 0.0288(12) Uani 1 1 d .
H19 H 0.0385 -0.0307 0.1659 0.035 Uiso 1 1 calc R
Tb1 Tb 0.15198(3) 0.538406(13) 0.092212(10) 0.01651(7) Uani 1 1 d .
N1 N 0.5125(6) 0.6186(3) 0.4580(2) 0.0300(10) Uani 1 1 d .
N2 N 0.5557(7) 0.7562(3) 0.4578(2) 0.0327(10) Uani 1 1 d .
H2 H 0.5742 0.8064 0.4732 0.039 Uiso 1 1 calc R
N3 N 0.0065(6) 0.0601(2) 0.0950(2) 0.0254(9) Uani 1 1 d .
N4 N 0.0209(6) 0.0844(2) 0.20771(19) 0.0237(9) Uani 1 1 d .
H4A H 0.0307 0.0748 0.2515 0.028 Uiso 1 1 calc R
O1 O 0.4515(6) 0.8580(2) 0.1940(2) 0.0446(10) Uani 1 1 d .
H1A H 0.3785 0.8672 0.2259 0.067 Uiso 1 1 calc R
O2 O 0.6226(5) 0.7525(2) 0.15459(17) 0.0344(9) Uani 1 1 d .
O3 O 0.2383(5) 0.6470(2) 0.17176(16) 0.0267(8) Uani 1 1 d .
O4 O 0.4448(5) 0.5403(2) 0.18092(16) 0.0260(7) Uani 1 1 d .
O5 O 0.0952(5) 0.44382(19) 0.17758(16) 0.0238(7) Uani 1 1 d .
O6 O -0.1929(5) 0.4133(2) 0.22127(18) 0.0343(9) Uani 1 1 d .
O7 O -0.0816(5) 0.43647(19) 0.04466(16) 0.0230(7) Uani 1 1 d .
O8 O -0.0388(5) 0.3389(2) -0.03339(15) 0.0259(8) Uani 1 1 d .
O9 O 0.3429(5) 0.43236(19) 0.04179(16) 0.0235(7) Uani 1 1 d .
O10 O 0.5605(5) 0.40475(19) -0.03765(15) 0.0226(7) Uani 1 1 d .
O1W O -0.1663(5) 0.5816(2) 0.14158(16) 0.0287(8) Uani 1 1 d .
H1W H -0.2645 0.5468 0.1567 0.043 Uiso 1 1 d R
H2W H -0.2291 0.6274 0.1322 0.043 Uiso 1 1 d R
O2W O 1.0111(8) 0.8291(3) 0.1178(2) 0.0733(15) Uani 1 1 d .
H4W H 1.0977 0.7826 0.1142 0.110 Uiso 1 1 d R
H3W H 0.8800 0.8078 0.1221 0.110 Uiso 1 1 d R

loop_
_atom_site_aniso_label
_atom_site_aniso_U_11
_atom_site_aniso_U_22
_atom_site_aniso_U_33
_atom_site_aniso_U_23
_atom_site_aniso_U_13
_atom_site_aniso_U_12
Ag1 0.0494(4) 0.0304(3) 0.0237(3) 0.0067(3) -0.0004(2) -0.0003(3)
Ag2 0.0484(4) 0.0222(3) 0.0250(3) -0.0063(2) 0.0029(2) 0.0020(3)
C1 0.044(3) 0.041(3) 0.014(2) -0.005(2) -0.007(2) 0.004(3)
C2 0.025(3) 0.017(3) 0.021(2) 0.001(2) -0.0009(19) 0.002(2)
C3 0.027(3) 0.024(3) 0.018(2) -0.002(2) -0.0041(19) 0.004(2)
C4 0.021(2) 0.022(3) 0.029(3) -0.005(2) -0.0048(19) -0.002(2)
C5 0.025(2) 0.017(2) 0.023(2) -0.003(2) 0.0027(19) 0.000(2)
C6 0.018(2) 0.025(3) 0.025(3) 0.002(2) -0.0004(19) -0.002(2)
C7 0.013(2) 0.030(3) 0.017(2) -0.006(2) 0.0002(17) -0.003(2)
C8 0.022(3) 0.041(3) 0.025(3) 0.006(2) 0.004(2) -0.005(2)
C9 0.018(2) 0.025(3) 0.014(2) -0.001(2) 0.0056(18) -0.005(2)
C10 0.019(2) 0.024(3) 0.016(2) -0.001(2) -0.0020(17) 0.001(2)
C11 0.015(2) 0.023(3) 0.019(2) 0.005(2) -0.0006(18) 0.0005(19)
C12 0.026(2) 0.015(2) 0.016(2) -0.0006(19) -0.0026(19) -0.001(2)
C13 0.016(2) 0.018(3) 0.018(2) -0.0015(19) 0.0046(17) -0.0021(18)
C14 0.016(2) 0.021(3) 0.019(2) 0.004(2) 0.0016(17) -0.0002(19)
C15 0.020(2) 0.022(3) 0.017(2) -0.001(2) -0.0008(18) -0.001(2)
C16 0.027(3) 0.023(3) 0.014(2) -0.001(2) 0.0016(18) -0.003(2)
C17 0.023(2) 0.017(3) 0.022(2) -0.001(2) 0.0023(19) -0.0009(19)
C18 0.018(2) 0.018(3) 0.019(2) 0.0027(19) 0.0017(18) 0.0020(19)
C19 0.040(3) 0.017(3) 0.029(3) 0.004(2) 0.001(2) 0.000(2)
Tb1 0.01945(12) 0.01454(12) 0.01569(11) -0.00034(10) 0.00268(8) -0.00033(9)
N1 0.045(3) 0.025(2) 0.019(2) -0.0040(19) -0.0034(18) 0.000(2)
N2 0.050(3) 0.022(2) 0.025(2) -0.008(2) -0.007(2) 0.003(2)
N3 0.039(2) 0.016(2) 0.021(2) 0.0015(17) 0.0027(17) 0.0009(18)
N4 0.035(2) 0.019(2) 0.018(2) 0.0045(17) 0.0034(17) 0.0021(18)
O1 0.056(3) 0.041(2) 0.039(2) 0.019(2) 0.0150(19) 0.017(2)
O2 0.039(2) 0.036(2) 0.029(2) 0.0042(17) 0.0076(16) 0.0022(17)
O3 0.0242(18) 0.031(2) 0.0241(17) -0.0048(15) -0.0053(14) 0.0043(15)
O4 0.0284(18) 0.0230(19) 0.0264(17) -0.0069(16) -0.0008(14) 0.0008(15)
O5 0.0303(19) 0.0200(19) 0.0208(17) 0.0015(14) -0.0010(14) -0.0071(14)
O6 0.033(2) 0.027(2) 0.044(2) -0.0140(18) 0.0185(17) -0.0033(16)
O7 0.0302(18) 0.0138(18) 0.0248(17) 0.0044(14) -0.0017(14) -0.0017(14)
O8 0.040(2) 0.0200(19) 0.0178(17) 0.0031(14) 0.0020(14) 0.0052(15)
O9 0.0249(17) 0.0169(17) 0.0295(18) -0.0009(15) 0.0093(14) 0.0016(14)
O10 0.0290(18) 0.0163(18) 0.0231(17) -0.0038(14) 0.0081(14) -0.0037(14)
O1W 0.0235(18) 0.028(2) 0.0352(19) 0.0031(17) 0.0055(15) 0.0007(15)
O2W 0.095(4) 0.056(3) 0.070(3) -0.014(3) 0.011(3) -0.014(3)

loop_
_atom_type_symbol
_atom_type_description
_atom_type_scat_dispersion_real
_atom_type_scat_dispersion_imag
_atom_type_scat_source
C C 0.0033 0.0016 'International Tables Vol C Tables 4.2.6.8 and 6.1.1.4'
H H 0.0000 0.0000 'International Tables Vol C Tables 4.2.6.8 and 6.1.1.4'
N N 0.0061 0.0033 'International Tables Vol C Tables 4.2.6.8 and 6.1.1.4'
O O 0.0106 0.0060 'International Tables Vol C Tables 4.2.6.8 and 6.1.1.4'
Ag Ag -0.8971 1.1015 'International Tables Vol C Tables 4.2.6.8 and 6.1.1.4'
Tb Tb -0.1723 4.1537 'International Tables Vol C Tables 4.2.6.8 and 6.1.1.4'

loop_
_geom_angle_atom_site_label_1
_geom_angle_atom_site_label_2
_geom_angle_atom_site_label_3
_geom_angle
_geom_angle_site_symmetry_1
_geom_angle_site_symmetry_3
N1 Ag1 N1 180.00(9) . 3_666
N3 Ag2 N3 180.0(2) 3 .
N2 C1 N1 113.5(4) . .
N2 C1 H1 123.3 . .
N1 C1 H1 123.3 . .
C3 C2 C5 120.4(4) . .
C3 C2 N1 108.3(4) . .
C5 C2 N1 131.2(4) . .
N2 C3 C2 106.4(4) . .
N2 C3 C4 130.9(5) . .
C2 C3 C4 122.7(4) . .
C6 C4 C3 116.8(4) . .
C6 C4 H4 121.6 . .
C3 C4 H4 121.6 . .
C7 C5 C2 117.9(4) . .
C7 C5 H5 121.0 . .
C2 C5 H5 121.0 . .
C4 C6 C7 121.1(4) . .
C4 C6 C8 119.3(4) . .
C7 C6 C8 119.4(4) . .
C5 C7 C6 120.9(4) . .
C5 C7 C9 118.8(4) . .
C6 C7 C9 119.5(4) . .
O2 C8 O1 119.9(4) . .
O2 C8 C6 121.3(5) . .
O1 C8 C6 118.7(4) . .
O4 C9 O3 121.5(4) . .
O4 C9 C7 122.1(4) . .
O3 C9 C7 116.2(4) . .
O4 C9 Tb1 65.3(2) . .
O3 C9 Tb1 56.4(2) . .
C7 C9 Tb1 168.2(3) . .
O10 C10 O9 124.5(4) . .
O10 C10 C10 118.4(5) . 3_665
O9 C10 C10 117.1(5) . 3_665
O8 C11 O7 119.8(4) . .
O8 C11 C14 118.2(4) . .
O7 C11 C14 122.0(4) . .
O8 C11 Tb1 52.9(2) . 3_565
O7 C11 Tb1 67.8(2) . 3_565
C14 C11 Tb1 165.4(3) . 3_565
O6 C12 O5 123.5(4) . .
O6 C12 C13 119.6(4) . .
O5 C12 C13 116.8(4) . .
C15 C13 C14 120.8(4) . .
C15 C13 C12 115.7(4) . .
C14 C13 C12 123.4(4) . .
C16 C14 C13 120.2(4) . .
C16 C14 C11 116.0(4) . .
C13 C14 C11 123.8(4) . .
C13 C15 C18 118.1(4) . .
C13 C15 H15 120.9 . .
C18 C15 H15 120.9 . .
C14 C16 C17 118.8(4) . .
C14 C16 H16 120.6 . .
C17 C16 H16 120.6 . .
C16 C17 N3 130.0(4) . .
C16 C17 C18 120.6(4) . .
N3 C17 C18 109.4(4) . .
N4 C18 C15 133.7(4) . .
N4 C18 C17 104.9(4) . .
C15 C18 C17 121.4(4) . .
N3 C19 N4 112.3(4) . .
N3 C19 H19 123.9 . .
N4 C19 H19 123.9 . .
O5 Tb1 O9 86.45(11) . .
O5 Tb1 O8 146.18(11) . 3_565
O9 Tb1 O8 124.23(11) . 3_565
O5 Tb1 O3 93.28(11) . .
O9 Tb1 O3 131.68(11) . .
O8 Tb1 O3 77.04(11) 3_565 .
O5 Tb1 O7 72.79(10) . .
O9 Tb1 O7 73.98(11) . .
O8 Tb1 O7 100.23(11) 3_565 .
O3 Tb1 O7 151.01(11) . .
O5 Tb1 O10 136.37(11) . 3_665
O9 Tb1 O10 67.95(10) . 3_665
O8 Tb1 O10 74.54(11) 3_565 3_665
O3 Tb1 O10 80.18(11) . 3_665
O7 Tb1 O10 127.46(10) . 3_665
O5 Tb1 O1W 74.34(11) . .
O9 Tb1 O1W 148.56(11) . .
O8 Tb1 O1W 71.86(11) 3_565 .
O3 Tb1 O1W 75.14(11) . .
O7 Tb1 O1W 76.62(11) . .
O10 Tb1 O1W 141.82(11) 3_665 .
O5 Tb1 O4 70.91(11) . .
O9 Tb1 O4 82.13(10) . .
O8 Tb1 O4 122.40(11) 3_565 .
O3 Tb1 O4 52.84(10) . .
O7 Tb1 O4 137.36(10) . .
O10 Tb1 O4 71.03(10) 3_665 .
O1W Tb1 O4 113.42(10) . .
O5 Tb1 O7 141.24(10) . 3_565
O9 Tb1 O7 77.21(10) . 3_565
O8 Tb1 O7 50.77(10) 3_565 3_565
O3 Tb1 O7 123.79(10) . 3_565
O7 Tb1 O7 68.99(11) . 3_565
O10 Tb1 O7 68.32(10) 3_665 3_565
O1W Tb1 O7 102.40(10) . 3_565
O4 Tb1 O7 138.85(10) . 3_565
O5 Tb1 C9 80.12(12) . .
O9 Tb1 C9 107.37(12) . .
O8 Tb1 C9 100.82(12) 3_565 .
O3 Tb1 C9 26.65(12) . .
O7 Tb1 C9 152.78(11) . .
O10 Tb1 C9 75.13(11) 3_665 .
O1W Tb1 C9 93.82(11) . .
O4 Tb1 C9 26.24(11) . .
O7 Tb1 C9 138.22(11) 3_565 .
O5 Tb1 C11 155.72(12) . 3_565
O9 Tb1 C11 100.34(12) . 3_565
O8 Tb1 C11 25.05(11) 3_565 3_565
O3 Tb1 C11 99.15(12) . 3_565
O7 Tb1 C11 86.60(12) . 3_565
O10 Tb1 C11 66.83(11) 3_665 3_565
O1W Tb1 C11 88.74(11) . 3_565
O4 Tb1 C11 132.87(11) . 3_565
O7 Tb1 C11 25.97(11) 3_565 3_565
C9 Tb1 C11 119.02(13) . 3_565
C1 N1 C2 104.5(4) . .
C1 N1 Ag1 123.5(3) . .
C2 N1 Ag1 131.9(3) . .
C1 N2 C3 107.2(4) . .
C1 N2 H2 126.4 . .
C3 N2 H2 126.4 . .
C19 N3 C17 105.2(4) . .
C19 N3 Ag2 128.5(3) . .
C17 N3 Ag2 126.3(3) . .
C19 N4 C18 108.2(4) . .
C19 N4 H4A 125.9 . .
C18 N4 H4A 125.9 . .
C8 O1 H1A 109.5 . .
C9 O3 Tb1 96.9(3) . .
C9 O4 Tb1 88.5(3) . .
C12 O5 Tb1 131.0(3) . .
C11 O7 Tb1 128.5(3) . .
C11 O7 Tb1 86.2(3) . 3_565
Tb1 O7 Tb1 111.01(11) . 3_565
C11 O8 Tb1 102.0(3) . 3_565
C10 O9 Tb1 118.3(3) . .
C10 O10 Tb1 115.7(3) . 3_665
Tb1 O1W H1W 127.0 . .
Tb1 O1W H2W 125.6 . .
H1W O1W H2W 102.8 . .
H4W O2W H3W 107.8 . .

loop_
_geom_bond_atom_site_label_1
_geom_bond_atom_site_label_2
_geom_bond_distance
_geom_bond_site_symmetry_2
Ag1 N1 2.059(4) .
Ag1 N1 2.059(4) 3_666
Ag2 N3 2.071(4) 3
Ag2 N3 2.071(4) .
C1 N2 1.323(6) .
C1 N1 1.324(6) .
C1 H1 0.9300 .
C2 C3 1.383(6) .
C2 C5 1.391(6) .
C2 N1 1.401(6) .
C3 N2 1.371(6) .
C3 C4 1.386(6) .
C4 C6 1.380(6) .
C4 H4 0.9300 .
C5 C7 1.376(6) .
C5 H5 0.9300 .
C6 C7 1.417(6) .
C6 C8 1.491(6) .
C7 C9 1.504(6) .
C8 O2 1.224(6) .
C8 O1 1.313(6) .
C9 O4 1.250(5) .
C9 O3 1.277(5) .
C9 Tb1 2.826(4) .
C10 O10 1.248(5) .
C10 O9 1.257(5) .
C10 C10 1.511(9) 3_665
C11 O8 1.259(5) .
C11 O7 1.276(5) .
C11 C14 1.502(6) .
C11 Tb1 2.908(4) 3_565
C12 O6 1.237(5) .
C12 O5 1.274(5) .
C12 C13 1.513(6) .
C13 C15 1.375(6) .
C13 C14 1.424(6) .
C14 C16 1.375(6) .
C15 C18 1.385(6) .
C15 H15 0.9300 .
C16 C17 1.384(6) .
C16 H16 0.9300 .
C17 N3 1.390(6) .
C17 C18 1.394(6) .
C18 N4 1.381(5) .
C19 N3 1.326(6) .
C19 N4 1.337(6) .
C19 H19 0.9300 .
Tb1 O5 2.280(3) .
Tb1 O9 2.363(3) .
Tb1 O8 2.372(3) 3_565
Tb1 O3 2.372(3) .
Tb1 O7 2.422(3) .
Tb1 O10 2.429(3) 3_665
Tb1 O1W 2.492(3) .
Tb1 O4 2.567(3) .
Tb1 O7 2.699(3) 3_565
Tb1 C11 2.908(4) 3_565
N2 H2 0.8600 .
N4 H4A 0.8600 .
O1 H1A 0.8200 .
O7 Tb1 2.699(3) 3_565
O8 Tb1 2.372(3) 3_565
O10 Tb1 2.429(3) 3_665
O1W H1W 0.9227 .
O1W H2W 0.8597 .
O2W H4W 0.9502 .
O2W H3W 0.9581 .

loop_
_geom_hbond_atom_site_label_D
_geom_hbond_atom_site_label_H
_geom_hbond_atom_site_label_A
_geom_hbond_distance_DH
_geom_hbond_distance_HA
_geom_hbond_distance_DA
_geom_hbond_angle_DHA
_geom_hbond_site_symmetry_A
N2 H2 O9 0.86 2.11 2.889(5) 150.8 2_655
N2 H2 O10 0.86 2.22 2.950(5) 142.4 2_655
N4 H4A O1W 0.86 2.23 3.037(5) 156.3 2_545
N4 H4A O5 0.86 2.66 3.271(5) 129.4 2_545
N4 H4A O3 0.86 2.66 3.139(5) 116.5 2_545
O1 H1A O6 0.82 1.81 2.602(5) 162.3 2
O1W H1W O4 0.92 2.05 2.850(4) 144.7 1_455
O1W H1W O6 0.92 2.50 3.102(5) 122.8 .
O1W H2W O2 0.86 2.28 3.090(5) 156.8 1_455
O2W H4W O8 0.95 2.51 3.146(5) 124.4 3_665
O2W H4W O3 0.95 2.59 3.427(6) 146.7 1_655
O2W H3W O2 0.96 2.07 3.014(6) 166.3 .
